data_2009777
loop_
_publ_author_name
'Glidewell, Christopher'
'Ferguson, George'

_publ_section_title
;
 Molecules isoelectronic with triphenylmethanol:
 diphenyl(4-pyridyl)methanol and triphenylmethylamine
;
_journal_issue 6
_journal_name_full 'Acta Crystallographica Section C'
_journal_page_first 924
_journal_page_last 928
_journal_paper_doi 10.1107/S0108270193014209
_journal_volume 50
_journal_year 1994
_chemical_formula_moiety 'C18 H15 N O '
_chemical_formula_structural Ph~2~(NC~5~H~4~)-C-OH
_chemical_formula_sum 'C18 H15 N O'
_chemical_formula_weight 261.32
_chemical_name_common Diphenyl(4-pyridyl)methanol
_chemical_name_systematic
;
Diphenyl(4-pyridyl)methanol
;
_space_group_IT_number 14
_symmetry_cell_setting monoclinic
_symmetry_space_group_name_Hall '-P 2ybc'
_symmetry_space_group_name_H-M 'P 1 21/c 1'
_cell_angle_alpha 90.0
_cell_angle_beta 95.351(9)
_cell_angle_gamma 90.0
_cell_formula_units_Z 4
_cell_length_a 7.7221(8)
_cell_length_b 14.915(2)
_cell_length_c 11.8191(14)
_cell_measurement_reflns_used 25
_cell_measurement_temperature 293
_cell_measurement_theta_max 18.00
_cell_measurement_theta_min 10.50
_cell_volume 1355.3(3)
_computing_data_reduction 'DATRD2 NRCVAX'
_computing_molecular_graphics NRCVAX
_computing_publication_material 'TABLES NRCVAX'
_computing_structure_refinement 'LSTSQ NRCVAX'
_computing_structure_solution 'SOLVER NRCVAX'
_diffrn_ambient_temperature 293
_diffrn_measurement_device 'Enraf-Nonius CAD-4    '
_diffrn_measurement_method \q/2\q
_diffrn_radiation_monochromator graphite
_diffrn_radiation_source 'x-ray tube'
_diffrn_radiation_type MoK\a
_diffrn_radiation_wavelength 0.71067
_diffrn_reflns_av_R_equivalents 0.018
_diffrn_reflns_limit_h_max 9
_diffrn_reflns_limit_h_min -9
_diffrn_reflns_limit_k_max 17
_diffrn_reflns_limit_k_min 0
_diffrn_reflns_limit_l_max 14
_diffrn_reflns_limit_l_min 0
_diffrn_reflns_number 2546
_diffrn_reflns_theta_max 24.92
_diffrn_reflns_theta_min 0.00
_diffrn_standards_decay_% 1.0
_diffrn_standards_interval_time 60
_diffrn_standards_number 3
_exptl_absorpt_coefficient_mu 0.07
_exptl_absorpt_correction_T_max 1.0000
_exptl_absorpt_correction_T_min 1.0000
_exptl_absorpt_correction_type none
_exptl_crystal_colour colourless
_exptl_crystal_density_diffrn 1.281
_exptl_crystal_description plate
_exptl_crystal_F_000 552
_exptl_crystal_size_max 0.05
_exptl_crystal_size_mid 0.25
_exptl_crystal_size_min 0.47
_refine_diff_density_max 0.17
_refine_diff_density_min -0.19
_refine_ls_extinction_coef 22E2(14)
_refine_ls_extinction_method 'Larson (1970)'
_refine_ls_goodness_of_fit_obs 1.19
_refine_ls_matrix_type full
_refine_ls_number_parameters 186
_refine_ls_number_reflns 1011
_refine_ls_R_factor_all 0.141
_refine_ls_R_factor_obs 0.043
_refine_ls_shift/esd_max 0.002
_refine_ls_structure_factor_coef F
_refine_ls_weighting_details 'w = 1/[\s^2^(F) + 0.0008F^2^]'
_refine_ls_weighting_scheme calc
_refine_ls_wR_factor_all 0.065
_refine_ls_wR_factor_obs 0.049
_reflns_number_observed 1011
_reflns_number_total 2368
_reflns_observed_criterion Inet>3.0\s(Inet)
_cod_data_source_file ha1086.cif
_cod_data_source_block I
_cod_depositor_comments
;
The following automatic conversions were performed:
'_symmetry_cell_setting' value 'Monoclinic' changed to 'monoclinic'
according to '/home/saulius/struct/CIF-dictionaries/cif_core.dic'
dictionary named 'cif_core.dic' version 2.4.1 from 2010-06-29.

Automatic conversion script
Id: cif_fix_enum 1527 2010-12-29 10:47:43Z saulius 

The following automatic conversions were performed:

'_symmetry_cell_setting' value 'Monoclinic' changed to 'monoclinic'
according to /home/saulius/struct/CIF-dictionaries/cif_core.dic
dictionary named 'cif_core.dic' version 2.4.1 from 2010-06-29.

Automatic conversion script
Id: cif_fix_values 1715 2011-07-08 13:25:40Z adriana 

The following automatic conversions were performed:

'_refine_ls_weighting_scheme' value '1/[\s^2^(F) + 0.0008F^2^]' was
changed to 'calc'. New tag '_refine_ls_weighting_details' was
created. The value of the new tag was set to 'w = 1/[\s^2^(F) +
0.0008F^2^]'.

Automatic conversion script
Id: cif_fix_values 3143 2015-03-26 13:38:13Z robertas 
;
_cod_original_sg_symbol_H-M 'P 21/c'
_cod_original_formula_sum 'C18 H15 N O '
_cod_database_code 2009777

loop_
_symmetry_equiv_pos_as_xyz
x,y,z
-x,-y,-z
-x,1/2+y,1/2-z
x,1/2-y,1/2+z

loop_
_atom_site_aniso_label
_atom_site_aniso_U_11
_atom_site_aniso_U_22
_atom_site_aniso_U_33
_atom_site_aniso_U_12
_atom_site_aniso_U_13
_atom_site_aniso_U_23
_atom_site_aniso_type_symbol
O1 0.021(2) 0.071(3) 0.0275(19) 0.000(4) 0.004(3) 0.000(4) O
C1 0.018(3) 0.044(3) 0.026(3) 0.003(5) 0.004(4) -0.001(5) C
C11 0.021(3) 0.036(3) 0.028(3) 0.005(5) 0.000(4) -0.008(5) C
C12 0.023(3) 0.044(3) 0.036(3) 0.000(5) -0.007(5) -0.004(5) C
C13 0.023(3) 0.057(4) 0.041(3) 0.008(6) -0.017(5) -0.009(6) C
N14 0.022(2) 0.060(3) 0.044(3) 0.002(5) -0.002(4) -0.033(5) N
C15 0.023(3) 0.073(4) 0.043(3) -0.017(6) 0.003(5) -0.005(6) C
C16 0.024(3) 0.062(4) 0.033(3) 0.001(6) 0.006(5) 0.003(5) C
C21 0.018(3) 0.046(3) 0.034(3) 0.002(5) 0.005(5) -0.003(5) C
C22 0.038(4) 0.047(4) 0.051(3) 0.011(6) -0.018(6) -0.018(6) C
C23 0.065(5) 0.045(4) 0.074(5) 0.006(7) -0.004(8) -0.021(7) C
C24 0.047(4) 0.050(4) 0.074(5) 0.013(6) -0.020(7) 0.022(7) C
C25 0.038(4) 0.060(4) 0.046(3) 0.001(6) -0.015(6) 0.026(6) C
C26 0.026(3) 0.050(4) 0.037(3) -0.001(5) 0.001(5) 0.006(5) C
C31 0.024(3) 0.042(3) 0.029(3) 0.010(5) -0.011(4) 0.002(5) C
C32 0.043(4) 0.043(4) 0.045(3) -0.004(6) 0.008(5) 0.001(6) C
C33 0.057(4) 0.045(4) 0.066(4) -0.022(6) -0.006(7) 0.005(7) C
C34 0.059(5) 0.046(4) 0.061(4) 0.006(7) -0.025(7) -0.027(7) C
C35 0.052(4) 0.063(4) 0.051(4) 0.016(7) 0.004(6) -0.041(7) C
C36 0.035(3) 0.060(4) 0.045(3) -0.003(6) 0.003(5) -0.016(6) C

loop_
_atom_site_label
_atom_site_fract_x
_atom_site_fract_y
_atom_site_fract_z
_atom_site_U_iso_or_equiv
_atom_site_thermal_displace_type
_atom_site_calc_flag
_atom_site_refinement_flags
_atom_site_type_symbol
O1 0.7084(5) 0.5400(3) 0.1399(3) 0.040(2) Uani ? . O
C1 0.6346(6) 0.5360(3) 0.2454(4) 0.029(3) Uani ? . C
C11 0.4381(6) 0.5254(3) 0.2157(4) 0.028(3) Uani ? . C
C12 0.3584(6) 0.5588(3) 0.1137(4) 0.035(3) Uani ? . C
C13 0.1804(7) 0.5520(4) 0.0927(4) 0.041(3) Uani ? . C
N14 0.0778(5) 0.5166(3) 0.1643(4) 0.042(3) Uani ? . N
C15 0.1545(7) 0.4829(4) 0.2609(5) 0.046(4) Uani ? . C
C16 0.3320(7) 0.4860(4) 0.2882(4) 0.040(3) Uani ? . C
C21 0.7058(6) 0.4530(4) 0.3096(4) 0.032(3) Uani ? . C
C22 0.6904(7) 0.3708(4) 0.2546(5) 0.046(3) Uani ? . C
C23 0.7560(9) 0.2939(4) 0.3061(5) 0.062(4) Uani ? . C
C24 0.8415(8) 0.2969(4) 0.4145(5) 0.058(4) Uani ? . C
C25 0.8555(7) 0.3769(4) 0.4701(5) 0.049(3) Uani ? . C
C26 0.7899(7) 0.4546(4) 0.4190(4) 0.038(3) Uani ? . C
C31 0.6685(7) 0.6234(3) 0.3124(4) 0.032(3) Uani ? . C
C32 0.7891(7) 0.6850(4) 0.2814(4) 0.044(3) Uani ? . C
C33 0.8206(8) 0.7628(4) 0.3426(6) 0.056(4) Uani ? . C
C34 0.7324(9) 0.7823(4) 0.4336(5) 0.057(4) Uani ? . C
C35 0.6113(8) 0.7233(5) 0.4661(5) 0.056(4) Uani ? . C
C36 0.5801(7) 0.6448(4) 0.4056(5) 0.047(3) Uani ? . C
H1 0.823(8) 0.533(4) 0.150(4) 0.053(18) Uiso ? . H
H12 0.426 0.586 0.060 0.0443 Uiso ? . H
H13 0.128 0.574 0.022 0.0502 Uiso ? . H
H15 0.084 0.456 0.313 0.0564 Uiso ? . H
H16 0.381 0.461 0.358 0.0498 Uiso ? . H
H22 0.633 0.368 0.180 0.0553 Uiso ? . H
H23 0.743 0.238 0.267 0.0714 Uiso ? . H
H24 0.890 0.244 0.449 0.0669 Uiso ? . H
H25 0.911 0.379 0.545 0.0579 Uiso ? . H
H26 0.802 0.510 0.459 0.0479 Uiso ? . H
H32 0.851 0.674 0.217 0.0536 Uiso ? . H
H33 0.906 0.804 0.321 0.0659 Uiso ? . H
H34 0.755 0.837 0.474 0.0657 Uiso ? . H
H35 0.549 0.736 0.530 0.0655 Uiso ? . H
H36 0.495 0.604 0.429 0.0567 Uiso ? . H

loop_
_atom_type_symbol
_atom_type_scat_dispersion_real
_atom_type_scat_dispersion_imag
_atom_type_scat_source
C 0.002 0.002 'International Tables Vol. IV Table 2.2B'
H 0.000 0.000 'International Tables Vol. IV Table 2.2B'
N 0.004 0.003 'International Tables Vol. IV Table 2.2B'
O 0.008 0.006 'International Tables Vol. IV Table 2.2B'

loop_
_geom_angle_atom_site_label_1
_geom_angle_atom_site_label_2
_geom_angle_atom_site_label_3
_geom_angle_site_symmetry_3
_geom_angle
_geom_angle_publ_flag
C1 O1 H1 . 110(3) yes
O1 C1 C11 . 105.9(4) yes
O1 C1 C21 . 108.4(4) yes
O1 C1 C31 . 110.8(4) yes
C11 C1 C21 . 109.5(4) yes
C11 C1 C31 . 108.8(4) yes
C21 C1 C31 . 113.3(4) yes
C1 C11 C12 . 120.6(4) yes
C1 C11 C16 . 122.5(4) yes
C12 C11 C16 . 116.9(4) yes
C11 C12 C13 . 118.8(5) yes
C12 C13 N14 . 124.2(5) yes
C13 N14 C15 . 116.9(4) yes
N14 C15 C16 . 122.7(5) yes
C11 C16 C15 . 120.4(5) yes
C1 C21 C22 . 118.2(4) yes
C1 C21 C26 . 124.2(5) yes
C22 C21 C26 . 117.6(5) yes
C21 C22 C23 . 121.2(5) yes
C22 C23 C24 . 120.5(6) yes
C23 C24 C25 . 118.9(6) yes
C24 C25 C26 . 121.0(5) yes
C21 C26 C25 . 120.8(5) yes
C1 C31 C32 . 121.0(5) yes
C1 C31 C36 . 122.2(5) yes
C32 C31 C36 . 116.8(5) yes
C31 C32 C33 . 120.8(5) yes
C32 C33 C34 . 121.3(6) yes
C33 C34 C35 . 119.5(6) yes
C34 C35 C36 . 119.5(6) yes
C31 C36 C35 . 122.1(6) yes
O1 H1 N14 1_655 176(5) yes

loop_
_geom_bond_atom_site_label_1
_geom_bond_atom_site_label_2
_geom_bond_site_symmetry_1
_geom_bond_site_symmetry_2
_geom_bond_distance
_geom_bond_publ_flag
O1 C1 . . 1.419(6) yes
O1 H1 . . 0.89(6) yes
C1 C11 . . 1.534(6) yes
C1 C21 . . 1.527(7) yes
C1 C31 . . 1.535(7) yes
C11 C12 . . 1.393(7) yes
C11 C16 . . 1.371(7) yes
C12 C13 . . 1.377(7) yes
C13 N14 . . 1.322(8) yes
N14 C15 . . 1.334(7) yes
C15 C16 . . 1.379(7) yes
C21 C22 . . 1.388(8) yes
C21 C26 . . 1.392(7) yes
C22 C23 . . 1.372(9) yes
C23 C24 . . 1.386(9) yes
C24 C25 . . 1.362(10) yes
C25 C26 . . 1.381(8) yes
C31 C32 . . 1.382(8) yes
C31 C36 . . 1.387(8) yes
C32 C33 . . 1.377(9) yes
C33 C34 . . 1.357(10) yes
C34 C35 . . 1.365(10) yes
C35 C36 . . 1.382(9) yes

loop_
_geom_contact_atom_site_label_1
_geom_contact_atom_site_label_2
_geom_contact_distance
_geom_contact_site_symmetry_2
_geom_contact_publ_flag
O1 N14 2.861(6) 1_655 yes
H1 N14 1.97(6) 1_655 yes

loop_
_geom_torsion_atom_site_label_1
_geom_torsion_atom_site_label_2
_geom_torsion_atom_site_label_3
_geom_torsion_atom_site_label_4
_geom_torsion
_geom_torsion_publ_flag
H1 O1 C1 C11 -167.(4) yes
H1 O1 C1 C21 -50.(4) yes
H1 O1 C1 C31 75.(4) yes
O1 C1 C11 C12 -27.8(3) yes
O1 C1 C11 C16 154.4(6) no
C21 C1 C11 C12 -144.4(5) no
C21 C1 C11 C16 37.9(3) no
C31 C1 C11 C12 91.3(4) no
C31 C1 C11 C16 -86.5(4) no
O1 C1 C21 C22 -53.4(4) yes
O1 C1 C21 C26 124.7(5) no
C11 C1 C21 C22 61.6(4) no
C11 C1 C21 C26 -120.3(5) no
C31 C1 C21 C22 -176.7(6) no
C31 C1 C21 C26 1.4(3) no
O1 C1 C31 C32 -13.7(3) yes
O1 C1 C31 C36 165.8(6) no
C11 C1 C31 C32 -129.7(5) no
C11 C1 C31 C36 49.8(4) no
C21 C1 C31 C32 108.3(5) no
C21 C1 C31 C36 -72.2(4) no
C1 C11 C12 C13 -176.8(6) no
C16 C11 C12 C13 1.1(3) no
C1 C11 C16 C15 176.0(6) no
C12 C11 C16 C15 -1.8(3) no
C11 C12 C13 N14 1.1(3) no
C12 C13 N14 C15 -2.5(3) no
C13 N14 C15 C16 1.7(3) no
N14 C15 C16 C11 0.4(3) no
C1 C21 C22 C23 178.1(7) no
C26 C21 C22 C23 -0.1(3) no
C1 C21 C26 C25 -178.0(6) no
C22 C21 C26 C25 0.1(3) no
C21 C22 C23 C24 -0.8(3) no
C22 C23 C24 C25 1.6(3) no
C23 C24 C25 C26 -1.6(3) no
C24 C25 C26 C21 0.7(3) no
C1 C31 C32 C33 -179.2(6) no
C36 C31 C32 C33 1.3(3) no
C1 C31 C36 C35 179.7(7) no
C32 C31 C36 C35 -0.7(3) no
C31 C32 C33 C34 -1.3(3) no
C32 C33 C34 C35 0.7(3) no
C33 C34 C35 C36 -0.2(4) no
C34 C35 C36 C31 0.2(3) no
